data_4131921
loop_
_publ_author_name
'Hashimoto, Naoki'
'Umano, Rika'
'Ochi, Yusuke'
'Shimahara, Kiyoka'
'Nakamura, Jun'
'Mori, Shigeki'
'Ohta, Hidetoshi'
'Watanabe, Yutaka'
'Hayashi, Minoru'

_publ_section_title
;
 Synthesis and Photophysical Properties of \l<sup>5</sup>-Phosphinines as
 a Tunable Fluorophore.
;
_journal_issue 6
_journal_name_full 'Journal of the American Chemical Society'
_journal_page_first 2046
_journal_page_last 2049
_journal_paper_doi 10.1021/jacs.7b13018
_journal_volume 140
_journal_year 2018
_chemical_formula_moiety 'C27 H19 N2 P'
_chemical_formula_sum 'C27 H19 N2 P'
_chemical_formula_weight 402.43
_space_group_IT_number 5
_space_group_name_Hall 'C 2y'
_space_group_name_H-M_alt 'C 1 2 1'
_symmetry_cell_setting monoclinic
_symmetry_Int_Tables_number 5
_symmetry_space_group_name_Hall 'C 2y'
_symmetry_space_group_name_H-M 'C 1 2 1'
_atom_sites_solution_hydrogens geom
_atom_sites_solution_primary direct
_atom_sites_solution_secondary difmap
_cell_angle_alpha 90.0000
_cell_angle_beta 111.376(6)
_cell_angle_gamma 90.0000
_cell_formula_units_Z 4
_cell_length_a 15.317(6)
_cell_length_b 8.924(3)
_cell_length_c 16.982(6)
_cell_measurement_reflns_used 3335
_cell_measurement_temperature 100
_cell_measurement_theta_max 31.18
_cell_measurement_theta_min 3.87
_cell_volume 2161.6(14)
_computing_cell_refinement CrystalClear
_computing_data_collection 'CrystalClear (Rigaku Inc., 2008)'
_computing_data_reduction CrystalClear
_computing_molecular_graphics 'CrystalStructure 4.0'
_computing_publication_material 'CrystalStructure 4.0 (Rigaku, 2010)'
_computing_structure_refinement 'SHELXL97 (Sheldrick, 2008)'
_computing_structure_solution 'Il Milione (Burla, et al., 2007)'
_diffrn_ambient_temperature 100
_diffrn_detector_area_resol_mean 7.111
_diffrn_measured_fraction_theta_full 0.995
_diffrn_measured_fraction_theta_max 0.995
_diffrn_measurement_device_type 'Rigaku Saturn724'
_diffrn_measurement_method \w
_diffrn_radiation_type 'Mo K\a'
_diffrn_radiation_wavelength 0.71075
_diffrn_reflns_av_R_equivalents 0.0646
_diffrn_reflns_limit_h_max 19
_diffrn_reflns_limit_h_min -19
_diffrn_reflns_limit_k_max 11
_diffrn_reflns_limit_k_min -11
_diffrn_reflns_limit_l_max 22
_diffrn_reflns_limit_l_min -22
_diffrn_reflns_number 13532
_diffrn_reflns_theta_full 27.47
_diffrn_reflns_theta_max 27.48
_diffrn_standards_number 0
_exptl_absorpt_coefficient_mu 0.143
_exptl_absorpt_correction_T_max 0.997
_exptl_absorpt_correction_T_min 0.926
_exptl_absorpt_correction_type multi-scan
_exptl_absorpt_process_details 'REQAB (Rigaku, 1998)'
_exptl_crystal_colour red
_exptl_crystal_density_diffrn 1.236
_exptl_crystal_density_method 'not measured'
_exptl_crystal_description block
_exptl_crystal_F_000 840.00
_exptl_crystal_size_max 0.100
_exptl_crystal_size_mid 0.090
_exptl_crystal_size_min 0.020
_refine_diff_density_max 0.720
_refine_diff_density_min -0.390
_refine_ls_abs_structure_details 'Flack, H. D. (1983), Acta Cryst. A39, 876-881.  2264 Friedel Pairs'
_refine_ls_abs_structure_Flack 0.00000
_refine_ls_extinction_method none
_refine_ls_goodness_of_fit_ref 1.032
_refine_ls_hydrogen_treatment constr
_refine_ls_number_parameters 271
_refine_ls_number_reflns 4898
_refine_ls_number_restraints 1
_refine_ls_R_factor_gt 0.0657
_refine_ls_shift/su_max 0.000
_refine_ls_structure_factor_coef Fsqd
_refine_ls_weighting_details 'w = 1/[\s^2^(Fo^2^)+(0.0547P)^2^+0.6892P] where P=(Fo^2^+2Fc^2^)/3'
_refine_ls_weighting_scheme calc
_refine_ls_wR_factor_ref 0.1343
_reflns_number_gt 3772
_reflns_number_total 4898
_reflns_threshold_expression F^2^>2.0\s(F^2^)
_cod_data_source_file ja7b13018_si_004.cif
_cod_data_source_block 20151215_shimahara-1a
_cod_original_cell_volume 2161.6(13)
_cod_database_code 4131921

loop_
_symmetry_equiv_pos_site_id
_symmetry_equiv_pos_as_xyz
1 +X,+Y,+Z
2 -X,+Y,-Z
3 1/2+X,1/2+Y,+Z
4 1/2-X,1/2+Y,-Z

loop_
_atom_site_label
_atom_site_type_symbol
_atom_site_fract_x
_atom_site_fract_y
_atom_site_fract_z
_atom_site_U_iso_or_equiv
_atom_site_adp_type
_atom_site_occupancy
_atom_site_symmetry_multiplicity
_atom_site_calc_flag
_atom_site_refinement_flags
P1 P 0.43469(7) 0.10476(13) 0.68716(7) 0.0185(3) Uani 1.0 4 d .
N1 N 0.5490(3) -0.2150(5) 0.6288(3) 0.0317(10) Uani 1.0 4 d .
N2 N 0.3751(3) 0.4559(5) 0.7748(3) 0.0345(11) Uani 1.0 4 d .
C1 C 0.4674(3) -0.0816(6) 0.7182(3) 0.0222(11) Uani 1.0 4 d .
C2 C 0.4518(3) -0.1479(6) 0.7851(3) 0.0230(11) Uani 1.0 4 d .
C3 C 0.4144(3) -0.0789(6) 0.8397(3) 0.0253(11) Uani 1.0 4 d .
C4 C 0.3956(3) 0.0762(6) 0.8322(3) 0.0248(12) Uani 1.0 4 d .
C5 C 0.4030(3) 0.1715(6) 0.7703(3) 0.0206(10) Uani 1.0 4 d .
C6 C 0.5120(3) -0.1585(6) 0.6696(3) 0.0233(10) Uani 1.0 4 d .
C7 C 0.3872(4) 0.3283(6) 0.7732(3) 0.0253(11) Uani 1.0 4 d .
C8 C 0.4002(4) -0.1689(7) 0.9063(3) 0.0347(13) Uani 1.0 4 d .
C9 C 0.3594(4) -0.1350(7) 0.9574(4) 0.0395(14) Uani 1.0 4 d .
C10 C 0.3502(4) -0.2299(7) 1.0268(4) 0.0396(15) Uani 1.0 4 d .
C11 C 0.3788(4) -0.3781(9) 1.0372(4) 0.0477(16) Uani 1.0 4 d .
C12 C 0.3737(5) -0.4636(8) 1.1076(4) 0.0498(17) Uani 1.0 4 d .
C13 C 0.3392(4) -0.3928(9) 1.1624(4) 0.0496(17) Uani 1.0 4 d .
C14 C 0.3087(4) -0.2461(8) 1.1483(4) 0.0483(17) Uani 1.0 4 d .
C15 C 0.3142(4) -0.1659(9) 1.0809(4) 0.0501(17) Uani 1.0 4 d .
C16 C 0.5318(3) 0.2052(5) 0.6779(3) 0.0190(10) Uani 1.0 4 d .
C17 C 0.6221(4) 0.1673(5) 0.7323(3) 0.0233(11) Uani 1.0 4 d .
C18 C 0.6984(4) 0.2416(6) 0.7276(3) 0.0264(11) Uani 1.0 4 d .
C19 C 0.6850(4) 0.3589(6) 0.6700(3) 0.0247(11) Uani 1.0 4 d .
C20 C 0.5961(4) 0.3995(5) 0.6175(3) 0.0246(11) Uani 1.0 4 d .
C21 C 0.5186(3) 0.3226(5) 0.6204(3) 0.0227(11) Uani 1.0 4 d .
C22 C 0.3404(3) 0.1159(6) 0.5855(3) 0.0185(9) Uani 1.0 4 d .
C23 C 0.2520(3) 0.1684(5) 0.5783(3) 0.0204(10) Uani 1.0 4 d .
C24 C 0.1792(4) 0.1658(5) 0.5009(3) 0.0238(11) Uani 1.0 4 d .
C25 C 0.1940(3) 0.1084(6) 0.4302(3) 0.0254(10) Uani 1.0 4 d .
C26 C 0.2813(4) 0.0560(5) 0.4377(3) 0.0265(12) Uani 1.0 4 d .
C27 C 0.3548(4) 0.0608(5) 0.5144(3) 0.0230(11) Uani 1.0 4 d .
H2 H 0.4681 -0.2507 0.7952 0.0275 Uiso 1.0 4 calc R
H4 H 0.3758 0.1201 0.8739 0.0297 Uiso 1.0 4 calc R
H8 H 0.4252 -0.2675 0.9124 0.0416 Uiso 1.0 4 calc R
H9 H 0.3316 -0.0383 0.9506 0.0474 Uiso 1.0 4 calc R
H11 H 0.4019 -0.4236 0.9981 0.0573 Uiso 1.0 4 calc R
H12 H 0.3934 -0.5652 1.1159 0.0597 Uiso 1.0 4 calc R
H13 H 0.3363 -0.4453 1.2101 0.0595 Uiso 1.0 4 calc R
H14 H 0.2836 -0.1997 1.1857 0.0580 Uiso 1.0 4 calc R
H15 H 0.2927 -0.0652 1.0723 0.0601 Uiso 1.0 4 calc R
H17 H 0.6307 0.0896 0.7727 0.0279 Uiso 1.0 4 calc R
H18 H 0.7599 0.2135 0.7632 0.0316 Uiso 1.0 4 calc R
H19 H 0.7377 0.4112 0.6670 0.0297 Uiso 1.0 4 calc R
H20 H 0.5878 0.4804 0.5791 0.0296 Uiso 1.0 4 calc R
H21 H 0.4573 0.3496 0.5837 0.0273 Uiso 1.0 4 calc R
H23 H 0.2420 0.2059 0.6266 0.0245 Uiso 1.0 4 calc R
H24 H 0.1193 0.2029 0.4958 0.0286 Uiso 1.0 4 calc R
H25 H 0.1438 0.1056 0.3769 0.0305 Uiso 1.0 4 calc R
H26 H 0.2909 0.0162 0.3896 0.0318 Uiso 1.0 4 calc R
H27 H 0.4151 0.0266 0.5188 0.0276 Uiso 1.0 4 calc R

loop_
_atom_site_aniso_label
_atom_site_aniso_U_11
_atom_site_aniso_U_22
_atom_site_aniso_U_33
_atom_site_aniso_U_12
_atom_site_aniso_U_13
_atom_site_aniso_U_23
P1 0.0172(6) 0.0195(6) 0.0201(6) -0.0003(6) 0.0084(5) 0.0014(6)
N1 0.031(3) 0.026(3) 0.034(3) 0.0069(19) 0.007(2) -0.003(2)
N2 0.040(3) 0.030(3) 0.035(3) 0.003(2) 0.016(3) -0.000(2)
C1 0.015(3) 0.025(3) 0.023(3) 0.001(2) 0.0033(19) 0.001(2)
C2 0.020(3) 0.018(3) 0.025(3) -0.0042(19) 0.002(2) 0.005(2)
C3 0.017(3) 0.032(3) 0.023(3) -0.004(3) 0.003(2) 0.006(3)
C4 0.012(2) 0.041(4) 0.020(3) -0.002(3) 0.0054(18) -0.002(3)
C5 0.020(3) 0.026(3) 0.018(3) 0.001(2) 0.0092(19) 0.004(2)
C6 0.019(3) 0.021(3) 0.025(3) 0.000(2) 0.003(2) 0.003(3)
C7 0.028(3) 0.029(3) 0.024(3) 0.000(3) 0.015(3) -0.002(3)
C8 0.019(3) 0.054(4) 0.026(3) -0.005(3) 0.003(3) 0.009(3)
C9 0.032(3) 0.047(4) 0.035(3) 0.003(3) 0.008(3) 0.007(3)
C10 0.027(3) 0.053(4) 0.028(3) -0.010(3) -0.002(3) 0.009(3)
C11 0.028(3) 0.080(5) 0.038(3) -0.019(4) 0.015(3) -0.014(4)
C12 0.046(4) 0.056(4) 0.045(4) -0.014(3) 0.015(3) 0.009(4)
C13 0.038(3) 0.079(5) 0.028(3) -0.028(4) 0.007(3) 0.014(4)
C14 0.033(4) 0.073(5) 0.036(4) -0.020(4) 0.009(3) 0.013(4)
C15 0.031(3) 0.073(5) 0.042(4) -0.012(3) 0.007(3) 0.016(4)
C16 0.018(3) 0.019(3) 0.023(3) -0.0010(18) 0.0106(19) -0.003(2)
C17 0.027(3) 0.021(3) 0.021(3) -0.003(2) 0.008(2) -0.001(2)
C18 0.017(3) 0.026(3) 0.032(3) -0.005(2) 0.005(2) -0.006(3)
C19 0.025(3) 0.025(3) 0.029(3) -0.009(2) 0.015(3) -0.009(3)
C20 0.036(3) 0.016(3) 0.027(3) -0.004(3) 0.017(3) 0.002(2)
C21 0.022(3) 0.024(3) 0.026(3) 0.001(2) 0.013(2) 0.000(3)
C22 0.019(2) 0.015(2) 0.020(2) -0.001(2) 0.0059(17) 0.000(3)
C23 0.022(3) 0.018(3) 0.022(3) -0.0014(19) 0.010(2) 0.002(2)
C24 0.021(3) 0.019(3) 0.028(3) -0.0005(19) 0.006(2) 0.005(2)
C25 0.028(3) 0.023(3) 0.021(3) -0.004(3) 0.0043(19) 0.007(3)
C26 0.032(3) 0.024(3) 0.022(3) -0.001(2) 0.009(3) 0.003(2)
C27 0.024(3) 0.023(3) 0.024(3) 0.0008(19) 0.011(2) 0.002(2)

loop_
_atom_type_symbol
_atom_type_description
_atom_type_scat_dispersion_real
_atom_type_scat_dispersion_imag
_atom_type_scat_source
C C 0.0033 0.0016
;
International Tables for Crystallography
(1992, Vol. C, Tables 4.2.6.8 and 6.1.1.4)
;
H H 0.0000 0.0000
;
International Tables for Crystallography
(1992, Vol. C, Table 6.1.1.4)
;
N N 0.0061 0.0033
;
International Tables for Crystallography
(1992, Vol. C, Tables 4.2.6.8 and 6.1.1.4)
;
P P 0.1023 0.0942
;
International Tables for Crystallography
(1992, Vol. C, Tables 4.2.6.8 and 6.1.1.4)
;

loop_
_geom_angle_atom_site_label_1
_geom_angle_atom_site_label_2
_geom_angle_atom_site_label_3
_geom_angle
_geom_angle_publ_flag
C1 P1 C5 102.2(3) yes
C1 P1 C16 110.1(3) yes
C1 P1 C22 112.3(2) yes
C5 P1 C16 112.5(3) yes
C5 P1 C22 113.0(2) yes
C16 P1 C22 106.8(3) yes
P1 C1 C2 122.4(4) yes
P1 C1 C6 115.2(4) yes
C2 C1 C6 122.3(5) yes
C1 C2 C3 126.4(5) yes
C2 C3 C4 119.5(5) yes
C2 C3 C8 118.8(5) yes
C4 C3 C8 121.6(5) yes
C3 C4 C5 126.8(5) yes
P1 C5 C4 121.6(4) yes
P1 C5 C7 117.5(4) yes
C4 C5 C7 120.9(5) yes
N1 C6 C1 177.0(6) yes
N2 C7 C5 178.9(6) yes
C3 C8 C9 129.9(6) yes
C8 C9 C10 127.6(6) yes
C9 C10 C11 121.6(6) yes
C9 C10 C15 118.2(6) yes
C11 C10 C15 120.2(6) yes
C10 C11 C12 120.0(6) yes
C11 C12 C13 117.8(7) yes
C12 C13 C14 120.3(7) yes
C13 C14 C15 121.2(7) yes
C10 C15 C14 120.4(7) yes
P1 C16 C17 118.3(4) yes
P1 C16 C21 121.6(4) yes
C17 C16 C21 120.1(5) yes
C16 C17 C18 120.2(5) yes
C17 C18 C19 119.5(4) yes
C18 C19 C20 120.6(5) yes
C19 C20 C21 120.2(5) yes
C16 C21 C20 119.3(4) yes
P1 C22 C23 121.0(4) yes
P1 C22 C27 119.1(4) yes
C23 C22 C27 119.8(4) yes
C22 C23 C24 120.0(5) yes
C23 C24 C25 119.8(5) yes
C24 C25 C26 120.0(4) yes
C25 C26 C27 120.5(5) yes
C22 C27 C26 119.9(5) yes
C1 C2 H2 116.777 no
C3 C2 H2 116.789 no
C3 C4 H4 116.614 no
C5 C4 H4 116.615 no
C3 C8 H8 115.065 no
C9 C8 H8 115.064 no
C8 C9 H9 116.211 no
C10 C9 H9 116.217 no
C10 C11 H11 119.979 no
C12 C11 H11 119.976 no
C11 C12 H12 121.100 no
C13 C12 H12 121.109 no
C12 C13 H13 119.830 no
C14 C13 H13 119.843 no
C13 C14 H14 119.393 no
C15 C14 H14 119.391 no
C10 C15 H15 119.803 no
C14 C15 H15 119.789 no
C16 C17 H17 119.872 no
C18 C17 H17 119.882 no
C17 C18 H18 120.237 no
C19 C18 H18 120.223 no
C18 C19 H19 119.685 no
C20 C19 H19 119.682 no
C19 C20 H20 119.888 no
C21 C20 H20 119.883 no
C16 C21 H21 120.383 no
C20 C21 H21 120.366 no
C22 C23 H23 119.988 no
C24 C23 H23 119.983 no
C23 C24 H24 120.117 no
C25 C24 H24 120.109 no
C24 C25 H25 119.989 no
C26 C25 H25 119.995 no
C25 C26 H26 119.758 no
C27 C26 H26 119.761 no
C22 C27 H27 120.041 no
C26 C27 H27 120.040 no

loop_
_geom_bond_atom_site_label_1
_geom_bond_atom_site_label_2
_geom_bond_distance
_geom_bond_publ_flag
P1 C1 1.761(5) yes
P1 C5 1.756(6) yes
P1 C16 1.792(5) yes
P1 C22 1.805(4) yes
N1 C6 1.158(8) yes
N2 C7 1.155(7) yes
C1 C2 1.378(8) yes
C1 C6 1.425(8) yes
C2 C3 1.397(8) yes
C3 C4 1.411(7) yes
C3 C8 1.467(8) yes
C4 C5 1.389(7) yes
C5 C7 1.424(7) yes
C8 C9 1.276(9) yes
C9 C10 1.499(9) yes
C10 C11 1.385(10) yes
C10 C15 1.358(10) yes
C11 C12 1.444(10) yes
C12 C13 1.379(10) yes
C13 C14 1.381(11) yes
C14 C15 1.377(10) yes
C16 C17 1.396(6) yes
C16 C21 1.396(7) yes
C17 C18 1.371(8) yes
C18 C19 1.396(7) yes
C19 C20 1.376(6) yes
C20 C21 1.388(8) yes
C22 C23 1.395(7) yes
C22 C27 1.393(7) yes
C23 C24 1.379(6) yes
C24 C25 1.398(8) yes
C25 C26 1.379(8) yes
C26 C27 1.376(6) yes
C2 H2 0.950 no
C4 H4 0.950 no
C8 H8 0.950 no
C9 H9 0.950 no
C11 H11 0.950 no
C12 H12 0.950 no
C13 H13 0.950 no
C14 H14 0.950 no
C15 H15 0.950 no
C17 H17 0.950 no
C18 H18 0.950 no
C19 H19 0.950 no
C20 H20 0.950 no
C21 H21 0.950 no
C23 H23 0.950 no
C24 H24 0.950 no
C25 H25 0.950 no
C26 H26 0.950 no
C27 H27 0.950 no

loop_
_geom_contact_atom_site_label_1
_geom_contact_atom_site_label_2
_geom_contact_distance
_geom_contact_publ_flag
_geom_contact_site_symmetry_2
P1 C3 3.175(6) no .
N1 C2 3.536(8) no .
N2 C4 3.508(7) no .
C1 C4 2.915(8) no .
C1 C17 3.192(7) no .
C1 C27 3.495(6) no .
C2 C5 2.934(7) no .
C4 C9 3.039(8) no .
C5 C23 3.238(6) no .
C6 C16 3.259(7) no .
C6 C17 3.335(7) no .
C6 C22 3.494(7) no .
C6 C27 3.457(6) no .
C7 C16 3.369(8) no .
C7 C22 3.551(7) no .
C7 C23 3.506(6) no .
C8 C11 3.011(9) no .
C10 C13 2.780(9) no .
C11 C14 2.751(10) no .
C12 C15 2.791(10) no .
C16 C19 2.763(8) no .
C16 C27 3.352(6) no .
C17 C20 2.773(7) no .
C18 C21 2.786(6) no .
C21 C22 3.166(7) no .
C21 C27 3.422(6) no .
C22 C25 2.771(5) no .
C23 C26 2.773(8) no .
C24 C27 2.777(8) no .
N1 C20 3.535(7) no 1_545
N1 C24 3.548(6) no 4_546
N2 C18 3.590(7) no 3_455
N2 C25 3.522(7) no 4_556
C2 C10 3.588(6) no 2_657
C2 C14 3.532(8) no 2_657
C2 C15 3.479(7) no 2_657
C3 C18 3.542(7) no 3_445
C6 C14 3.395(7) no 2_657
C8 C8 3.519(6) no 2_657
C8 C9 3.578(7) no 2_657
C8 C18 3.545(6) no 3_445
C9 C8 3.578(7) no 2_657
C10 C2 3.588(6) no 2_657
C14 C2 3.532(8) no 2_657
C14 C6 3.395(7) no 2_657
C15 C2 3.479(7) no 2_657
C18 N2 3.590(7) no 3_545
C18 C3 3.542(7) no 3_555
C18 C8 3.545(6) no 3_555
C18 C26 3.369(8) no 2_656
C19 C23 3.503(7) no 3_555
C19 C26 3.407(8) no 2_656
C20 N1 3.535(7) no 1_565
C23 C19 3.503(7) no 3_445
C23 C26 3.492(7) no 4_556
C24 N1 3.548(6) no 4_556
C24 C27 3.559(7) no 4_556
C25 N2 3.522(7) no 4_546
C26 C18 3.369(8) no 2_656
C26 C19 3.407(8) no 2_656
C26 C23 3.492(7) no 4_546
C27 C24 3.559(7) no 4_546
P1 H17 2.8219 no .
P1 H21 2.9026 no .
P1 H23 2.8930 no .
P1 H27 2.8505 no .
N1 H2 3.4889 no .
N1 H17 3.5629 no .
N1 H27 3.0910 no .
N2 H4 3.4344 no .
N2 H23 3.4241 no .
C1 H17 2.7857 no .
C1 H27 3.3255 no .
C2 H4 3.2600 no .
C2 H8 2.5726 no .
C2 H17 3.5316 no .
C3 H9 2.6510 no .
C4 H2 3.2638 no .
C4 H8 3.3198 no .
C4 H9 2.7357 no .
C5 H17 3.5489 no .
C5 H23 2.7826 no .
C6 H2 2.5935 no .
C6 H17 2.9924 no .
C6 H27 2.9529 no .
C7 H4 2.5728 no .
C7 H23 2.8815 no .
C8 H2 2.5703 no .
C8 H4 2.6359 no .
C8 H11 2.7505 no .
C9 H4 2.7418 no .
C9 H11 2.6846 no .
C9 H15 2.5873 no .
C10 H8 2.6138 no .
C10 H12 3.3097 no .
C10 H14 3.2248 no .
C11 H8 2.6589 no .
C11 H9 3.3325 no .
C11 H13 3.2847 no .
C11 H15 3.2347 no .
C12 H14 3.2464 no .
C13 H11 3.2762 no .
C13 H15 3.2559 no .
C14 H12 3.2570 no .
C15 H9 2.5875 no .
C15 H11 3.2318 no .
C15 H13 3.2556 no .
C16 H18 3.2590 no .
C16 H20 3.2609 no .
C16 H27 3.0846 no .
C17 H19 3.2458 no .
C17 H21 3.2779 no .
C18 H20 3.2645 no .
C19 H17 3.2505 no .
C19 H21 3.2544 no .
C20 H18 3.2638 no .
C21 H17 3.2746 no .
C21 H19 3.2520 no .
C21 H27 3.2364 no .
C22 H21 2.7555 no .
C22 H24 3.2618 no .
C22 H26 3.2553 no .
C23 H21 3.5065 no .
C23 H25 3.2587 no .
C23 H27 3.2705 no .
C24 H26 3.2627 no .
C25 H23 3.2614 no .
C25 H27 3.2487 no .
C26 H24 3.2620 no .
C27 H21 3.0242 no .
C27 H23 3.2700 no .
C27 H25 3.2481 no .
H2 H8 2.3170 no .
H4 H8 3.5508 no .
H4 H9 2.1905 no .
H8 H9 2.7083 no .
H8 H11 2.1363 no .
H9 H15 2.3629 no .
H11 H12 2.4094 no .
H12 H13 2.3421 no .
H13 H14 2.3201 no .
H14 H15 2.3155 no .
H17 H18 2.3228 no .
H18 H19 2.3447 no .
H19 H20 2.3199 no .
H20 H21 2.3412 no .
H21 H27 3.0691 no .
H23 H24 2.3301 no .
H24 H25 2.3494 no .
H25 H26 2.3257 no .
H26 H27 2.3236 no .
P1 H19 3.3840 no 3_445
N1 H13 3.3604 no 2_657
N1 H14 3.2605 no 2_657
N1 H20 2.9701 no 1_545
N1 H23 3.0531 no 3_545
N1 H24 2.9285 no 3_545
N1 H24 2.7711 no 4_546
N1 H25 3.3288 no 4_546
N1 H26 3.3054 no 2_656
N1 H27 3.4991 no 2_656
N2 H2 2.9401 no 1_565
N2 H8 3.2920 no 1_565
N2 H12 3.3547 no 2_667
N2 H14 3.0783 no 4_557
N2 H18 2.8608 no 3_455
N2 H25 2.8221 no 4_556
N2 H26 3.0617 no 4_556
C1 H19 3.3028 no 3_445
C1 H25 3.3615 no 4_546
C2 H18 3.0836 no 3_445
C2 H19 3.2035 no 3_445
C2 H25 3.4090 no 4_546
C3 H18 2.9112 no 3_445
C3 H19 3.1852 no 3_445
C4 H13 3.3625 no 4_557
C4 H14 3.3184 no 4_557
C4 H19 3.3082 no 3_445
C5 H14 3.4069 no 4_557
C5 H19 3.4130 no 3_445
C6 H13 3.5589 no 2_657
C6 H14 3.2208 no 2_657
C6 H24 3.0559 no 4_546
C6 H25 3.0618 no 4_546
C7 H12 3.3356 no 2_667
C7 H14 2.9535 no 4_557
C7 H25 3.4599 no 4_556
C7 H26 3.5217 no 4_556
C8 H8 3.3771 no 2_657
C8 H18 2.7957 no 3_445
C9 H8 3.4440 no 2_657
C9 H18 3.3702 no 3_445
C10 H2 3.2844 no 2_657
C10 H8 3.2300 no 2_657
C11 H2 3.1655 no 2_657
C11 H8 2.9748 no 2_657
C11 H9 3.5999 no 4_547
C11 H15 3.0968 no 4_547
C12 H2 3.0476 no 2_657
C12 H9 3.0070 no 4_547
C12 H15 3.3136 no 4_547
C13 H2 3.0483 no 2_657
C13 H4 3.1228 no 4_547
C13 H9 2.9239 no 4_547
C14 H2 3.1959 no 2_657
C14 H4 2.9629 no 4_547
C14 H9 3.4070 no 4_547
C14 H17 3.2762 no 2_657
C15 H2 3.3166 no 2_657
C15 H17 3.2501 no 2_657
C17 H12 3.5851 no 2_667
C17 H13 3.5871 no 2_667
C17 H26 3.1438 no 2_656
C18 H13 3.1022 no 2_667
C18 H26 2.8755 no 2_656
C19 H13 2.7921 no 2_667
C19 H23 3.3708 no 3_555
C19 H26 3.2842 no 2_656
C20 H13 3.0596 no 2_667
C20 H20 3.5696 no 2_656
C20 H21 3.2398 no 2_656
C20 H23 3.4986 no 3_555
C20 H24 3.5020 no 3_555
C21 H13 3.5855 no 2_667
C21 H20 3.4770 no 2_656
C21 H25 3.5565 no 4_556
C22 H19 3.0522 no 3_445
C23 H19 2.7975 no 3_445
C23 H20 3.0276 no 3_445
C23 H26 3.2598 no 4_556
C24 H19 3.4747 no 3_445
C24 H20 2.7951 no 3_445
C24 H21 3.4945 no 4_546
C24 H26 3.5807 no 4_556
C24 H27 3.4949 no 4_556
C25 H19 3.5184 no 2_656
C25 H21 3.2189 no 4_546
C26 H18 3.5278 no 2_656
C26 H19 3.5942 no 2_656
C26 H23 3.2857 no 4_546
C26 H24 3.5023 no 4_546
C27 H24 3.2307 no 4_546
H2 N2 2.9401 no 1_545
H2 C10 3.2844 no 2_657
H2 C11 3.1655 no 2_657
H2 C12 3.0476 no 2_657
H2 C13 3.0483 no 2_657
H2 C14 3.1959 no 2_657
H2 C15 3.3166 no 2_657
H2 H12 3.5095 no 2_657
H2 H13 3.4921 no 2_657
H2 H18 3.0500 no 3_445
H2 H25 3.0785 no 4_546
H4 C13 3.1228 no 4_557
H4 C14 2.9629 no 4_557
H4 H13 3.0898 no 4_557
H4 H14 2.7864 no 4_557
H8 N2 3.2920 no 1_545
H8 C8 3.3771 no 2_657
H8 C9 3.4440 no 2_657
H8 C10 3.2300 no 2_657
H8 C11 2.9748 no 2_657
H8 H8 3.0225 no 2_657
H8 H11 2.8869 no 2_657
H8 H18 2.8597 no 3_445
H9 C11 3.5999 no 4_557
H9 C12 3.0070 no 4_557
H9 C13 2.9239 no 4_557
H9 C14 3.4070 no 4_557
H9 H12 3.2208 no 4_557
H9 H13 3.1033 no 4_557
H11 H8 2.8869 no 2_657
H11 H11 2.9835 no 2_657
H11 H15 3.0518 no 4_547
H12 N2 3.3547 no 2_647
H12 C7 3.3356 no 2_647
H12 C17 3.5851 no 2_647
H12 H2 3.5095 no 2_657
H12 H9 3.2208 no 4_547
H12 H15 3.4212 no 4_547
H13 N1 3.3604 no 2_657
H13 C4 3.3625 no 4_547
H13 C6 3.5589 no 2_657
H13 C17 3.5871 no 2_647
H13 C18 3.1022 no 2_647
H13 C19 2.7921 no 2_647
H13 C20 3.0596 no 2_647
H13 C21 3.5855 no 2_647
H13 H2 3.4921 no 2_657
H13 H4 3.0898 no 4_547
H13 H9 3.1033 no 4_547
H13 H18 3.4842 no 2_647
H13 H19 3.0017 no 2_647
H13 H20 3.4030 no 2_647
H14 N1 3.2605 no 2_657
H14 N2 3.0783 no 4_547
H14 C4 3.3184 no 4_547
H14 C5 3.4069 no 4_547
H14 C6 3.2208 no 2_657
H14 C7 2.9535 no 4_547
H14 H4 2.7864 no 4_547
H14 H17 2.8661 no 2_657
H14 H23 3.4547 no 4_547
H15 C11 3.0968 no 4_557
H15 C12 3.3136 no 4_557
H15 H11 3.0518 no 4_557
H15 H12 3.4212 no 4_557
H15 H17 2.8215 no 2_657
H17 C14 3.2762 no 2_657
H17 C15 3.2501 no 2_657
H17 H14 2.8661 no 2_657
H17 H15 2.8215 no 2_657
H17 H26 3.4458 no 2_656
H18 N2 2.8608 no 3_545
H18 C2 3.0836 no 3_555
H18 C3 2.9112 no 3_555
H18 C8 2.7957 no 3_555
H18 C9 3.3702 no 3_555
H18 C26 3.5278 no 2_656
H18 H2 3.0500 no 3_555
H18 H8 2.8597 no 3_555
H18 H13 3.4842 no 2_667
H18 H25 3.3656 no 2_656
H18 H26 2.9946 no 2_656
H19 P1 3.3840 no 3_555
H19 C1 3.3028 no 3_555
H19 C2 3.2035 no 3_555
H19 C3 3.1852 no 3_555
H19 C4 3.3082 no 3_555
H19 C5 3.4130 no 3_555
H19 C22 3.0522 no 3_555
H19 C23 2.7975 no 3_555
H19 C24 3.4747 no 3_555
H19 C25 3.5184 no 2_656
H19 C26 3.5942 no 2_656
H19 H13 3.0017 no 2_667
H19 H23 2.7244 no 3_555
H19 H25 3.5041 no 2_656
H20 N1 2.9701 no 1_565
H20 C20 3.5696 no 2_656
H20 C21 3.4770 no 2_656
H20 C23 3.0276 no 3_555
H20 C24 2.7951 no 3_555
H20 H13 3.4030 no 2_667
H20 H20 3.0302 no 2_656
H20 H21 2.8438 no 2_656
H20 H23 2.9813 no 3_555
H20 H24 2.5834 no 3_555
H20 H24 3.5608 no 4_556
H21 C20 3.2398 no 2_656
H21 C24 3.4945 no 4_556
H21 C25 3.2189 no 4_556
H21 H20 2.8438 no 2_656
H21 H21 3.5354 no 2_656
H21 H24 3.4620 no 4_556
H21 H25 2.9695 no 4_556
H23 N1 3.0531 no 3_455
H23 C19 3.3708 no 3_445
H23 C20 3.4986 no 3_445
H23 C26 3.2857 no 4_556
H23 H14 3.4547 no 4_557
H23 H19 2.7244 no 3_445
H23 H20 2.9813 no 3_445
H23 H26 2.8100 no 4_556
H24 N1 2.9285 no 3_455
H24 N1 2.7711 no 4_556
H24 C6 3.0559 no 4_556
H24 C20 3.5020 no 3_445
H24 C26 3.5023 no 4_556
H24 C27 3.2307 no 4_556
H24 H20 2.5834 no 3_445
H24 H20 3.5608 no 4_546
H24 H21 3.4620 no 4_546
H24 H26 3.3978 no 4_556
H24 H27 2.9304 no 4_556
H25 N1 3.3288 no 4_556
H25 N2 2.8221 no 4_546
H25 C1 3.3615 no 4_556
H25 C2 3.4090 no 4_556
H25 C6 3.0618 no 4_556
H25 C7 3.4599 no 4_546
H25 C21 3.5565 no 4_546
H25 H2 3.0785 no 4_556
H25 H18 3.3656 no 2_656
H25 H19 3.5041 no 2_656
H25 H21 2.9695 no 4_546
H26 N1 3.3054 no 2_656
H26 N2 3.0617 no 4_546
H26 C7 3.5217 no 4_546
H26 C17 3.1438 no 2_656
H26 C18 2.8755 no 2_656
H26 C19 3.2842 no 2_656
H26 C23 3.2598 no 4_546
H26 C24 3.5807 no 4_546
H26 H17 3.4458 no 2_656
H26 H18 2.9946 no 2_656
H26 H23 2.8100 no 4_546
H26 H24 3.3978 no 4_546
H27 N1 3.4991 no 2_656
H27 C24 3.4949 no 4_546
H27 H24 2.9304 no 4_546
H27 H27 2.8953 no 2_656

loop_
_geom_torsion_atom_site_label_1
_geom_torsion_atom_site_label_2
_geom_torsion_atom_site_label_3
_geom_torsion_atom_site_label_4
_geom_torsion
_geom_torsion_publ_flag
C1 P1 C5 C4 -8.8(4) no
C1 P1 C5 C7 169.8(3) no
C5 P1 C1 C2 9.6(4) no
C5 P1 C1 C6 -169.8(3) no
C1 P1 C16 C17 -32.7(4) no
C1 P1 C16 C21 149.7(4) no
C16 P1 C1 C2 129.3(3) no
C16 P1 C1 C6 -50.1(3) no
C1 P1 C22 C23 112.9(4) no
C1 P1 C22 C27 -62.3(4) no
C22 P1 C1 C2 -111.9(3) no
C22 P1 C1 C6 68.7(4) no
C5 P1 C16 C17 80.6(4) no
C5 P1 C16 C21 -97.0(4) no
C16 P1 C5 C4 -126.9(3) no
C16 P1 C5 C7 51.7(4) no
C5 P1 C22 C23 -2.1(5) no
C5 P1 C22 C27 -177.3(3) no
C22 P1 C5 C4 112.1(3) no
C22 P1 C5 C7 -69.3(4) no
C16 P1 C22 C23 -126.3(4) no
C16 P1 C22 C27 58.5(4) no
C22 P1 C16 C17 -154.9(4) no
C22 P1 C16 C21 27.6(4) no
P1 C1 C2 C3 -3.8(6) no
C6 C1 C2 C3 175.5(4) no
C1 C2 C3 C4 -4.9(6) no
C1 C2 C3 C8 178.2(4) no
C2 C3 C4 C5 5.7(6) no
C2 C3 C8 C9 -172.4(4) no
C4 C3 C8 C9 10.8(7) no
C8 C3 C4 C5 -177.5(4) no
C3 C4 C5 P1 2.4(6) no
C3 C4 C5 C7 -176.2(4) no
C3 C8 C9 C10 -177.4(4) no
C8 C9 C10 C11 -6.9(8) no
C8 C9 C10 C15 171.8(5) no
C9 C10 C11 C12 176.6(4) no
C9 C10 C15 C14 -176.7(4) no
C11 C10 C15 C14 2.1(8) no
C15 C10 C11 C12 -2.2(7) no
C10 C11 C12 C13 0.4(8) no
C11 C12 C13 C14 1.5(8) no
C12 C13 C14 C15 -1.7(8) no
C13 C14 C15 C10 -0.2(8) no
P1 C16 C17 C18 -179.8(3) no
P1 C16 C21 C20 178.2(3) no
C17 C16 C21 C20 0.7(7) no
C21 C16 C17 C18 -2.2(7) no
C16 C17 C18 C19 2.1(8) no
C17 C18 C19 C20 -0.6(8) no
C18 C19 C20 C21 -0.9(8) no
C19 C20 C21 C16 0.8(8) no
P1 C22 C23 C24 -175.3(3) no
P1 C22 C27 C26 174.2(3) no
C23 C22 C27 C26 -1.1(7) no
C27 C22 C23 C24 -0.1(7) no
C22 C23 C24 C25 1.0(7) no
C23 C24 C25 C26 -0.6(8) no
C24 C25 C26 C27 -0.6(8) no
C25 C26 C27 C22 1.5(7) no
